data_7721080
loop_
_publ_author_name
'Kong, Yin-Cong'
'Yang, Zi'
'Liu, Yi'
'Wang, Chen'
'Sun, Rong'
'Sun, Zheng'
'Wang, Bing-Wu'
'Gao, Song'

_publ_section_title
;
 A dysprosium alkylidene single molecule magnet.
;
_journal_issue 19
_journal_name_full 'Dalton transactions (Cambridge, England : 2003)'
_journal_page_first 7492
_journal_page_last 7496
_journal_paper_doi 10.1039/d6dt00641h
_journal_volume 55
_journal_year 2026
_chemical_formula_moiety 'C37 H54 Cl Dy N3 P Se Si, [+ solvents]'
_chemical_formula_sum 'C37 H54 Cl Dy N3 P Se Si'
_chemical_formula_weight 876.80
_space_group_crystal_system triclinic
_space_group_IT_number 2
_space_group_name_Hall '-P 1'
_space_group_name_H-M_alt 'P -1'
_atom_sites_solution_hydrogens geom
_audit_creation_date 2025-10-25
_audit_creation_method
;
Olex2 1.5
(compiled 2023.08.24 svn.re1ec1418 for OlexSys, GUI svn.r6817)
;
_audit_update_record
;
2026-01-22 deposited with the CCDC.	2026-04-20 downloaded from the CCDC.
;
_cell_angle_alpha 108.3600(10)
_cell_angle_beta 95.0090(10)
_cell_angle_gamma 110.0140(10)
_cell_formula_units_Z 2
_cell_length_a 12.0201(3)
_cell_length_b 12.9019(4)
_cell_length_c 16.9940(5)
_cell_measurement_reflns_used 9153
_cell_measurement_temperature 200.00
_cell_measurement_theta_max 72.385
_cell_measurement_theta_min 3.412
_cell_volume 2293.31(12)
_computing_cell_refinement 'SAINT V8.40B (?, 2016)'
_computing_data_reduction 'SAINT V8.40B (?, 2016)'
_computing_molecular_graphics 'Olex2 1.5 (Dolomanov et al., 2009)'
_computing_publication_material 'Olex2 1.5 (Dolomanov et al., 2009)'
_computing_structure_refinement 'SHELXL 2018/3 (Sheldrick, 2015)'
_computing_structure_solution 'SHELXT 2018/2 (Sheldrick, 2018)'
_diffrn_ambient_temperature 200.00
_diffrn_detector 'Bruker APEX2 area detector'
_diffrn_detector_area_resol_mean 7.9
_diffrn_detector_type 'CCD area detector'
_diffrn_measured_fraction_theta_full 0.996
_diffrn_measured_fraction_theta_max 0.995
_diffrn_measurement_device 'three-circle diffractometer'
_diffrn_measurement_device_type 'Bruker APEX2 microsource'
_diffrn_measurement_method '\w and \f scans'
_diffrn_radiation_monochromator 'mirror optics'
_diffrn_radiation_probe x-ray
_diffrn_radiation_type GaK\a
_diffrn_radiation_wavelength 1.34138
_diffrn_reflns_av_R_equivalents 0.0506
_diffrn_reflns_av_unetI/netI 0.0289
_diffrn_reflns_Laue_measured_fraction_full 0.996
_diffrn_reflns_Laue_measured_fraction_max 0.995
_diffrn_reflns_limit_h_max 17
_diffrn_reflns_limit_h_min -17
_diffrn_reflns_limit_k_max 18
_diffrn_reflns_limit_k_min -18
_diffrn_reflns_limit_l_max 21
_diffrn_reflns_limit_l_min -24
_diffrn_reflns_number 90474
_diffrn_reflns_point_group_measured_fraction_full 0.996
_diffrn_reflns_point_group_measured_fraction_max 0.995
_diffrn_reflns_theta_full 53.594
_diffrn_reflns_theta_max 72.399
_diffrn_reflns_theta_min 3.489
_diffrn_source 'microfocus sealed X-ray tube'
_diffrn_source_current 3.57
_diffrn_source_power 0.24972149999999999
_diffrn_source_type 'Incoatec I\ms'
_diffrn_source_voltage 69.95
_exptl_absorpt_coefficient_mu 9.886
_exptl_absorpt_correction_T_max 0.7536
_exptl_absorpt_correction_T_min 0.3920
_exptl_absorpt_correction_type multi-scan
_exptl_absorpt_process_details
;
 SADABS 2016/2: Krause, L., Herbst-Irmer, R., Sheldrick G.M. & Stalke D.,
 J. Appl. Cryst. 48 (2015) 3-10
;
_exptl_crystal_colour yellow
_exptl_crystal_colour_primary yellow
_exptl_crystal_density_diffrn 1.270
_exptl_crystal_description block
_exptl_crystal_F_000 886
_exptl_crystal_size_max 0.12
_exptl_crystal_size_mid 0.11
_exptl_crystal_size_min 0.1
_refine_diff_density_max 1.425
_refine_diff_density_min -1.898
_refine_diff_density_rms 0.104
_refine_ls_extinction_method none
_refine_ls_goodness_of_fit_ref 1.034
_refine_ls_hydrogen_treatment constr
_refine_ls_matrix_type full
_refine_ls_number_parameters 417
_refine_ls_number_reflns 13717
_refine_ls_number_restraints 0
_refine_ls_restrained_S_all 1.034
_refine_ls_R_factor_all 0.0357
_refine_ls_R_factor_gt 0.0353
_refine_ls_shift/su_max 0.002
_refine_ls_shift/su_mean 0.000
_refine_ls_structure_factor_coef Fsqd
_refine_ls_weighting_details 'w=1/[\s^2^(Fo^2^)+(0.0659P)^2^+1.8714P] where P=(Fo^2^+2Fc^2^)/3'
_refine_ls_weighting_scheme calc
_refine_ls_wR_factor_gt 0.0986
_refine_ls_wR_factor_ref 0.0990
_reflns_Friedel_coverage 0.000
_reflns_number_gt 13433
_reflns_number_total 13717
_reflns_threshold_expression 'I > 2\s(I)'
_cod_data_source_file d6dt00641h2.cif
_cod_data_source_block 230907c_0m
_cod_database_code 7721080
_shelx_shelxl_version_number 2018/3
_shelx_space_group_comment
;
The symmetry employed for this shelxl refinement is uniquely defined
by the following loop, which should always be used as a source of
symmetry information in preference to the above space-group names.
They are only intended as comments.
;
_shelx_estimated_absorpt_t_max 0.438
_shelx_estimated_absorpt_t_min 0.383
_olex2_refinement_description
;
1. Fixed Uiso
 At 1.2 times of:
  All C(H) groups, All C(H,H) groups
 At 1.5 times of:
  All C(H,H,H) groups
2.a Ternary CH refined with riding coordinates:
 C22(H22), C10(H10), C7(H7)
2.b Secondary CH2 refined with riding coordinates:
 C19(H19A,H19B), C18(H18A,H18B)
2.c Aromatic/amide H refined with riding coordinates:
 C15(H15), C37(H37), C35(H35), C33(H33), C34(H34), C36(H36), C27(H27), C5(H5),
 C31(H31), C30(H30), C3(H3), C29(H29), C4(H4), C28(H28)
2.d Idealised Me refined as rotating group:
 C23(H23A,H23B,H23C), C17(H17A,H17B,H17C), C21(H21A,H21B,H21C), C13(H13A,H13B,
 H13C), C24(H24A,H24B,H24C), C9(H9A,H9B,H9C), C20(H20A,H20B,H20C), C8(H8A,H8B,
 H8C), C11(H11A,H11B,H11C), C25(H25A,H25B,H25C), C12(H12A,H12B,H12C)
;
_smtbx_masks_void_probe_radius 1.2
_smtbx_masks_void_truncation_radius 1.2
_olex2_submission_special_instructions 'No special instructions were received'

loop_
_space_group_symop_operation_xyz
'x, y, z'
'-x, -y, -z'

loop_
_atom_site_label
_atom_site_type_symbol
_atom_site_fract_x
_atom_site_fract_y
_atom_site_fract_z
_atom_site_U_iso_or_equiv
_atom_site_adp_type
_atom_site_occupancy
_atom_site_site_symmetry_order
_atom_site_calc_flag
_atom_site_refinement_flags_posn
_atom_site_refinement_flags_adp
_atom_site_refinement_flags_occupancy
_atom_site_disorder_assembly
_atom_site_disorder_group
Dy1 Dy 0.33577(2) 0.75891(2) 0.75270(2) 0.02147(4) Uani 1 1 d . . . . .
Se1 Se 0.25213(3) 0.53659(2) 0.60432(2) 0.02919(6) Uani 1 1 d . . . . .
P1 P 0.17799(6) 0.47443(5) 0.69989(4) 0.02410(11) Uani 1 1 d . . . . .
Cl1 Cl 0.55342(6) 0.87905(7) 0.84158(5) 0.04332(16) Uani 1 1 d . . . . .
Si1 Si 0.40254(8) 0.54508(8) 0.84250(5) 0.03650(16) Uani 1 1 d . . . . .
N2 N 0.16310(19) 0.7903(2) 0.71656(15) 0.0287(4) Uani 1 1 d . . . . .
N1 N 0.39579(18) 0.85186(18) 0.65328(14) 0.0245(4) Uani 1 1 d . . . . .
C22 C 0.2705(2) 0.5715(2) 0.79926(16) 0.0261(4) Uani 1 1 d . . . . .
H22 H 0.219469 0.581219 0.842288 0.031 Uiso 1 1 calc R U . . .
C1 C 0.5215(2) 0.9238(2) 0.65965(17) 0.0269(4) Uani 1 1 d . . . . .
N3 N 0.2737(2) 0.8610(2) 0.88336(16) 0.0355(5) Uani 1 1 d . . . . .
C15 C 0.1890(2) 0.7904(2) 0.57670(18) 0.0299(5) Uani 1 1 d . . . . .
H15 H 0.143394 0.762060 0.520313 0.036 Uiso 1 1 calc R U . . .
C32 C 0.0245(2) 0.4715(2) 0.69790(16) 0.0259(4) Uani 1 1 d . . . . .
C16 C 0.1200(2) 0.7803(2) 0.63845(18) 0.0288(5) Uani 1 1 d . . . . .
C14 C 0.3161(2) 0.8365(2) 0.58615(16) 0.0273(4) Uani 1 1 d . . . . .
C2 C 0.6031(2) 0.8694(3) 0.6366(2) 0.0332(5) Uani 1 1 d . . . . .
C37 C -0.0438(3) 0.4630(3) 0.62378(18) 0.0329(5) Uani 1 1 d . . . . .
H37 H -0.009956 0.460031 0.575025 0.040 Uiso 1 1 calc R U . . .
C26 C 0.1531(3) 0.3169(2) 0.6689(2) 0.0322(5) Uani 1 1 d . . . . .
C6 C 0.5612(3) 1.0476(2) 0.69134(19) 0.0339(5) Uani 1 1 d . . . . .
C10 C 0.4799(3) 1.1113(3) 0.7246(2) 0.0401(6) Uani 1 1 d . . . . .
H10 H 0.397338 1.050003 0.716602 0.048 Uiso 1 1 calc R U . . .
C23 C 0.5071(4) 0.5362(5) 0.7688(3) 0.0559(10) Uani 1 1 d . . . . .
H23A H 0.460332 0.481779 0.711480 0.084 Uiso 1 1 calc R U . . .
H23B H 0.565438 0.506975 0.788070 0.084 Uiso 1 1 calc R U . . .
H23C H 0.550771 0.615221 0.767804 0.084 Uiso 1 1 calc R U . . .
C35 C -0.2114(3) 0.4632(3) 0.6914(2) 0.0423(7) Uani 1 1 d . . . . .
H35 H -0.291623 0.460566 0.689121 0.051 Uiso 1 1 calc R U . . .
C17 C -0.0120(3) 0.7602(3) 0.6120(3) 0.0428(7) Uani 1 1 d . . . . .
H17A H -0.064553 0.686851 0.617508 0.064 Uiso 1 1 calc R U . . .
H17B H -0.029218 0.753614 0.552766 0.064 Uiso 1 1 calc R U . . .
H17C H -0.027491 0.827214 0.648605 0.064 Uiso 1 1 calc R U . . .
C33 C -0.0272(3) 0.4746(3) 0.7687(2) 0.0368(6) Uani 1 1 d . . . . .
H33 H 0.017769 0.478871 0.819265 0.044 Uiso 1 1 calc R U . . .
C7 C 0.5638(3) 0.7356(3) 0.6061(2) 0.0362(6) Uani 1 1 d . . . . .
H7 H 0.497546 0.705839 0.634946 0.043 Uiso 1 1 calc R U . . .
C34 C -0.1445(3) 0.4714(3) 0.7652(2) 0.0424(7) Uani 1 1 d . . . . .
H34 H -0.178853 0.474925 0.813750 0.051 Uiso 1 1 calc R U . . .
C21 C 0.3200(4) 0.8506(4) 0.9627(2) 0.0496(8) Uani 1 1 d . . . . .
H21A H 0.292162 0.766583 0.955276 0.074 Uiso 1 1 calc R U . . .
H21B H 0.289604 0.891947 1.009133 0.074 Uiso 1 1 calc R U . . .
H21C H 0.408884 0.886180 0.976212 0.074 Uiso 1 1 calc R U . . .
C36 C -0.1612(3) 0.4589(3) 0.6210(2) 0.0402(6) Uani 1 1 d . . . . .
H36 H -0.207237 0.453096 0.570239 0.048 Uiso 1 1 calc R U . . .
C19 C 0.1400(3) 0.8009(3) 0.8606(2) 0.0397(6) Uani 1 1 d . . . . .
H19A H 0.106110 0.838993 0.907056 0.048 Uiso 1 1 calc R U . . .
H19B H 0.116648 0.716942 0.854617 0.048 Uiso 1 1 calc R U . . .
C27 C 0.1883(3) 0.2598(3) 0.5982(2) 0.0426(7) Uani 1 1 d . . . . .
H27 H 0.224696 0.301880 0.564092 0.051 Uiso 1 1 calc R U . . .
C18 C 0.0862(3) 0.8057(3) 0.7788(2) 0.0402(6) Uani 1 1 d . . . . .
H18A H 0.003799 0.742370 0.754884 0.048 Uiso 1 1 calc R U . . .
H18B H 0.079002 0.883105 0.790370 0.048 Uiso 1 1 calc R U . . .
C5 C 0.6813(3) 1.1157(3) 0.6953(2) 0.0455(7) Uani 1 1 d . . . . .
H5 H 0.708910 1.199720 0.716510 0.055 Uiso 1 1 calc R U . . .
C13 C 0.3576(3) 0.8724(3) 0.5135(2) 0.0397(6) Uani 1 1 d . . . . .
H13A H 0.353900 0.949269 0.520149 0.059 Uiso 1 1 calc R U . . .
H13B H 0.304561 0.812430 0.459507 0.059 Uiso 1 1 calc R U . . .
H13C H 0.441252 0.878534 0.513942 0.059 Uiso 1 1 calc R U . . .
C31 C 0.1000(4) 0.2544(3) 0.7183(3) 0.0557(10) Uani 1 1 d . . . . .
H31 H 0.074780 0.292802 0.766714 0.067 Uiso 1 1 calc R U . . .
C24 C 0.4887(4) 0.6668(4) 0.9473(2) 0.0572(10) Uani 1 1 d . . . . .
H24A H 0.519932 0.742880 0.939395 0.086 Uiso 1 1 calc R U . . .
H24B H 0.556631 0.651440 0.970049 0.086 Uiso 1 1 calc R U . . .
H24C H 0.434624 0.669886 0.987108 0.086 Uiso 1 1 calc R U . . .
C9 C 0.6645(3) 0.6965(4) 0.6300(3) 0.0518(8) Uani 1 1 d . . . . .
H9A H 0.730665 0.722600 0.601798 0.078 Uiso 1 1 calc R U . . .
H9B H 0.631888 0.609863 0.611718 0.078 Uiso 1 1 calc R U . . .
H9C H 0.695247 0.732103 0.691687 0.078 Uiso 1 1 calc R U . . .
C20 C 0.3130(4) 0.9886(3) 0.8973(3) 0.0517(9) Uani 1 1 d . . . . .
H20A H 0.401540 1.027314 0.915632 0.078 Uiso 1 1 calc R U . . .
H20B H 0.276146 1.025715 0.941269 0.078 Uiso 1 1 calc R U . . .
H20C H 0.287132 0.997286 0.844240 0.078 Uiso 1 1 calc R U . . .
C30 C 0.0834(4) 0.1364(4) 0.6975(4) 0.0691(14) Uani 1 1 d . . . . .
H30 H 0.047740 0.094376 0.731890 0.083 Uiso 1 1 calc R U . . .
C3 C 0.7220(3) 0.9409(3) 0.6410(3) 0.0461(7) Uani 1 1 d . . . . .
H3 H 0.777804 0.905371 0.624337 0.055 Uiso 1 1 calc R U . . .
C8 C 0.5104(4) 0.6757(3) 0.5109(3) 0.0551(9) Uani 1 1 d . . . . .
H8A H 0.435985 0.688076 0.497791 0.083 Uiso 1 1 calc R U . . .
H8B H 0.491480 0.590433 0.493267 0.083 Uiso 1 1 calc R U . . .
H8C H 0.569286 0.709908 0.480354 0.083 Uiso 1 1 calc R U . . .
C11 C 0.4674(5) 1.1909(4) 0.6772(3) 0.0587(10) Uani 1 1 d . . . . .
H11A H 0.547362 1.251792 0.684220 0.088 Uiso 1 1 calc R U . . .
H11B H 0.413310 1.229073 0.700304 0.088 Uiso 1 1 calc R U . . .
H11C H 0.433342 1.142856 0.616709 0.088 Uiso 1 1 calc R U . . .
C29 C 0.1189(4) 0.0799(3) 0.6266(4) 0.0671(13) Uani 1 1 d . . . . .
H29 H 0.107520 -0.000946 0.612381 0.081 Uiso 1 1 calc R U . . .
C4 C 0.7604(3) 1.0634(3) 0.6692(3) 0.0516(9) Uani 1 1 d . . . . .
H4 H 0.841305 1.110966 0.670467 0.062 Uiso 1 1 calc R U . . .
C25 C 0.3589(5) 0.4068(4) 0.8673(3) 0.0652(12) Uani 1 1 d . . . . .
H25A H 0.302034 0.407534 0.905165 0.098 Uiso 1 1 calc R U . . .
H25B H 0.431687 0.403187 0.895143 0.098 Uiso 1 1 calc R U . . .
H25C H 0.320311 0.337286 0.814460 0.098 Uiso 1 1 calc R U . . .
C12 C 0.5277(5) 1.1852(4) 0.8199(3) 0.0617(11) Uani 1 1 d . . . . .
H12A H 0.548821 1.137619 0.848885 0.092 Uiso 1 1 calc R U . . .
H12B H 0.464866 1.209326 0.843287 0.092 Uiso 1 1 calc R U . . .
H12C H 0.599908 1.255944 0.828341 0.092 Uiso 1 1 calc R U . . .
C28 C 0.1708(5) 0.1405(3) 0.5766(3) 0.0638(12) Uani 1 1 d . . . . .
H28 H 0.194640 0.101412 0.527739 0.077 Uiso 1 1 calc R U . . .

loop_
_atom_site_aniso_label
_atom_site_aniso_U_11
_atom_site_aniso_U_22
_atom_site_aniso_U_33
_atom_site_aniso_U_23
_atom_site_aniso_U_13
_atom_site_aniso_U_12
Dy1 0.02072(6) 0.01798(6) 0.02366(6) 0.00594(4) 0.00379(4) 0.00702(4)
Se1 0.03562(14) 0.02095(12) 0.02542(12) 0.00707(9) 0.01061(10) 0.00495(10)
P1 0.0269(3) 0.0185(2) 0.0275(3) 0.0100(2) 0.0080(2) 0.0077(2)
Cl1 0.0286(3) 0.0471(4) 0.0379(3) 0.0090(3) -0.0045(2) 0.0045(3)
Si1 0.0428(4) 0.0458(4) 0.0331(4) 0.0195(3) 0.0078(3) 0.0271(4)
N2 0.0211(9) 0.0250(9) 0.0373(11) 0.0078(8) 0.0072(8) 0.0091(8)
N1 0.0212(9) 0.0189(8) 0.0300(9) 0.0077(7) 0.0038(7) 0.0055(7)
C22 0.0306(11) 0.0250(10) 0.0256(10) 0.0111(8) 0.0063(9) 0.0126(9)
C1 0.0233(10) 0.0221(10) 0.0324(11) 0.0113(9) 0.0069(9) 0.0039(8)
N3 0.0382(12) 0.0314(11) 0.0297(11) 0.0026(9) 0.0098(9) 0.0123(10)
C15 0.0289(12) 0.0239(11) 0.0326(12) 0.0085(9) -0.0014(9) 0.0090(9)
C32 0.0264(11) 0.0220(10) 0.0301(11) 0.0121(9) 0.0085(9) 0.0075(8)
C16 0.0212(10) 0.0189(10) 0.0421(13) 0.0093(9) 0.0001(9) 0.0064(8)
C14 0.0315(12) 0.0203(10) 0.0293(11) 0.0088(8) 0.0048(9) 0.0100(9)
C2 0.0237(11) 0.0292(12) 0.0449(15) 0.0145(11) 0.0093(10) 0.0070(9)
C37 0.0312(12) 0.0337(13) 0.0299(12) 0.0114(10) 0.0049(10) 0.0086(10)
C26 0.0304(12) 0.0197(11) 0.0460(15) 0.0131(10) 0.0084(11) 0.0084(9)
C6 0.0318(13) 0.0233(11) 0.0389(13) 0.0105(10) 0.0051(10) 0.0034(10)
C10 0.0478(17) 0.0215(11) 0.0457(16) 0.0099(11) 0.0121(13) 0.0091(11)
C23 0.051(2) 0.084(3) 0.052(2) 0.028(2) 0.0179(16) 0.044(2)
C35 0.0274(13) 0.0399(15) 0.0586(19) 0.0211(14) 0.0104(13) 0.0092(11)
C17 0.0239(12) 0.0400(15) 0.063(2) 0.0203(15) -0.0003(12) 0.0119(11)
C33 0.0346(14) 0.0462(16) 0.0356(13) 0.0223(12) 0.0133(11) 0.0149(12)
C7 0.0277(12) 0.0311(13) 0.0523(17) 0.0149(12) 0.0149(12) 0.0133(10)
C34 0.0339(14) 0.0532(19) 0.0462(16) 0.0235(14) 0.0190(13) 0.0168(13)
C21 0.061(2) 0.053(2) 0.0254(13) 0.0036(13) 0.0093(13) 0.0205(17)
C36 0.0302(13) 0.0428(16) 0.0456(16) 0.0193(13) 0.0020(12) 0.0106(12)
C19 0.0381(14) 0.0371(14) 0.0424(15) 0.0089(12) 0.0208(12) 0.0153(12)
C27 0.0577(19) 0.0269(13) 0.0437(16) 0.0093(12) 0.0073(14) 0.0214(13)
C18 0.0294(13) 0.0416(15) 0.0508(17) 0.0115(13) 0.0166(12) 0.0184(12)
C5 0.0384(16) 0.0263(13) 0.0564(19) 0.0148(13) 0.0060(14) -0.0038(11)
C13 0.0458(16) 0.0401(15) 0.0351(14) 0.0202(12) 0.0077(12) 0.0136(13)
C31 0.063(2) 0.0359(16) 0.087(3) 0.0367(19) 0.040(2) 0.0225(16)
C24 0.064(2) 0.068(3) 0.0377(16) 0.0153(17) -0.0085(16) 0.032(2)
C9 0.0440(18) 0.052(2) 0.071(2) 0.0254(18) 0.0151(17) 0.0289(16)
C20 0.058(2) 0.0295(14) 0.054(2) 0.0011(13) 0.0182(17) 0.0132(14)
C30 0.062(2) 0.0406(19) 0.126(4) 0.053(3) 0.038(3) 0.0198(18)
C3 0.0258(13) 0.0432(17) 0.066(2) 0.0218(16) 0.0138(13) 0.0073(12)
C8 0.058(2) 0.0390(17) 0.059(2) 0.0073(16) 0.0026(18) 0.0202(16)
C11 0.079(3) 0.046(2) 0.063(2) 0.0254(18) 0.019(2) 0.033(2)
C29 0.060(2) 0.0246(15) 0.114(4) 0.024(2) 0.011(2) 0.0171(15)
C4 0.0300(14) 0.0433(18) 0.070(2) 0.0245(17) 0.0083(15) -0.0018(13)
C25 0.085(3) 0.067(3) 0.076(3) 0.048(2) 0.019(2) 0.048(3)
C12 0.090(3) 0.0354(17) 0.049(2) 0.0057(15) 0.011(2) 0.023(2)
C28 0.086(3) 0.0322(17) 0.072(3) 0.0069(17) 0.011(2) 0.0343(19)

loop_
_atom_type_symbol
_atom_type_description
_atom_type_scat_dispersion_real
_atom_type_scat_dispersion_imag
_atom_type_scat_source
C C 0.0137 0.0067 'International Tables Vol C Tables 4.2.6.8 and 6.1.1.4'
H H 0.0000 0.0000 'International Tables Vol C Tables 4.2.6.8 and 6.1.1.4'
Cl Cl 0.3281 0.5435 'International Tables Vol C Tables 4.2.6.8 and 6.1.1.4'
Dy Dy -5.9987 12.4498 'International Tables Vol C Tables 4.2.6.8 and 6.1.1.4'
N N 0.0241 0.0134 'International Tables Vol C Tables 4.2.6.8 and 6.1.1.4'
P P 0.2543 0.3332 'International Tables Vol C Tables 4.2.6.8 and 6.1.1.4'
Se Se -1.0833 0.8881 'International Tables Vol C Tables 4.2.6.8 and 6.1.1.4'
Si Si 0.2153 0.2529 'International Tables Vol C Tables 4.2.6.8 and 6.1.1.4'

loop_
_geom_angle_atom_site_label_1
_geom_angle_atom_site_label_2
_geom_angle_atom_site_label_3
_geom_angle
_geom_angle_site_symmetry_1
_geom_angle_site_symmetry_3
_geom_angle_publ_flag
Se1 Dy1 P1 40.191(12) . . ?
Cl1 Dy1 Se1 126.46(2) . . ?
Cl1 Dy1 P1 127.11(2) . . ?
Cl1 Dy1 C22 101.27(6) . . ?
N2 Dy1 Se1 91.42(6) . . ?
N2 Dy1 P1 91.52(6) . . ?
N2 Dy1 Cl1 138.81(6) . . ?
N2 Dy1 N1 80.04(8) . . ?
N2 Dy1 C22 108.06(8) . . ?
N2 Dy1 N3 68.98(9) . . ?
N1 Dy1 Se1 84.67(5) . . ?
N1 Dy1 P1 124.25(5) . . ?
N1 Dy1 Cl1 87.36(5) . . ?
N1 Dy1 C22 152.22(7) . . ?
N1 Dy1 N3 121.19(8) . . ?
C22 Dy1 Se1 68.89(5) . . ?
C22 Dy1 P1 32.09(6) . . ?
N3 Dy1 Se1 141.96(6) . . ?
N3 Dy1 P1 105.80(6) . . ?
N3 Dy1 Cl1 85.20(6) . . ?
N3 Dy1 C22 86.08(8) . . ?
P1 Se1 Dy1 78.414(18) . . ?
Se1 P1 Dy1 61.395(15) . . ?
C22 P1 Dy1 54.27(8) . . ?
C22 P1 Se1 108.49(9) . . ?
C22 P1 C32 109.07(12) . . ?
C22 P1 C26 117.53(13) . . ?
C32 P1 Dy1 100.84(8) . . ?
C32 P1 Se1 110.33(8) . . ?
C32 P1 C26 102.95(12) . . ?
C26 P1 Dy1 156.18(9) . . ?
C26 P1 Se1 108.30(10) . . ?
C22 Si1 C24 109.99(16) . . ?
C22 Si1 C25 114.04(18) . . ?
C23 Si1 C22 112.10(15) . . ?
C23 Si1 C24 109.2(2) . . ?
C23 Si1 C25 107.2(2) . . ?
C25 Si1 C24 104.0(2) . . ?
C16 N2 Dy1 123.36(17) . . ?
C16 N2 C18 116.9(2) . . ?
C18 N2 Dy1 119.23(19) . . ?
C1 N1 Dy1 122.06(16) . . ?
C14 N1 Dy1 122.02(16) . . ?
C14 N1 C1 115.9(2) . . ?
Dy1 C22 H22 109.7 . . ?
P1 C22 Dy1 93.63(10) . . ?
P1 C22 Si1 119.66(14) . . ?
P1 C22 H22 109.7 . . ?
Si1 C22 Dy1 113.25(12) . . ?
Si1 C22 H22 109.7 . . ?
C2 C1 N1 120.0(2) . . ?
C6 C1 N1 119.4(2) . . ?
C6 C1 C2 120.5(2) . . ?
C21 N3 Dy1 116.0(2) . . ?
C21 N3 C19 109.2(3) . . ?
C21 N3 C20 108.4(3) . . ?
C19 N3 Dy1 102.94(16) . . ?
C19 N3 C20 111.1(3) . . ?
C20 N3 Dy1 109.2(2) . . ?
C16 C15 H15 115.3 . . ?
C16 C15 C14 129.4(2) . . ?
C14 C15 H15 115.3 . . ?
C37 C32 P1 119.6(2) . . ?
C37 C32 C33 119.0(3) . . ?
C33 C32 P1 121.3(2) . . ?
N2 C16 C15 124.8(2) . . ?
N2 C16 C17 119.8(3) . . ?
C15 C16 C17 115.4(3) . . ?
N1 C14 C15 124.7(2) . . ?
N1 C14 C13 121.5(2) . . ?
C15 C14 C13 113.8(2) . . ?
C1 C2 C7 121.6(2) . . ?
C3 C2 C1 118.4(3) . . ?
C3 C2 C7 120.0(3) . . ?
C32 C37 H37 119.9 . . ?
C36 C37 C32 120.2(3) . . ?
C36 C37 H37 119.9 . . ?
C27 C26 P1 121.3(2) . . ?
C27 C26 C31 119.2(3) . . ?
C31 C26 P1 119.4(3) . . ?
C1 C6 C10 122.7(2) . . ?
C5 C6 C1 118.9(3) . . ?
C5 C6 C10 118.3(3) . . ?
C6 C10 H10 108.0 . . ?
C6 C10 C11 112.5(3) . . ?
C6 C10 C12 110.5(3) . . ?
C11 C10 H10 108.0 . . ?
C11 C10 C12 109.6(3) . . ?
C12 C10 H10 108.0 . . ?
Si1 C23 H23A 109.5 . . ?
Si1 C23 H23B 109.5 . . ?
Si1 C23 H23C 109.5 . . ?
H23A C23 H23B 109.5 . . ?
H23A C23 H23C 109.5 . . ?
H23B C23 H23C 109.5 . . ?
C34 C35 H35 120.1 . . ?
C36 C35 H35 120.1 . . ?
C36 C35 C34 119.8(3) . . ?
C16 C17 H17A 109.5 . . ?
C16 C17 H17B 109.5 . . ?
C16 C17 H17C 109.5 . . ?
H17A C17 H17B 109.5 . . ?
H17A C17 H17C 109.5 . . ?
H17B C17 H17C 109.5 . . ?
C32 C33 H33 120.0 . . ?
C34 C33 C32 120.1(3) . . ?
C34 C33 H33 120.0 . . ?
C2 C7 H7 106.9 . . ?
C2 C7 C9 113.6(3) . . ?
C2 C7 C8 112.2(3) . . ?
C9 C7 H7 106.9 . . ?
C8 C7 H7 106.9 . . ?
C8 C7 C9 110.0(3) . . ?
C35 C34 C33 120.4(3) . . ?
C35 C34 H34 119.8 . . ?
C33 C34 H34 119.8 . . ?
N3 C21 H21A 109.5 . . ?
N3 C21 H21B 109.5 . . ?
N3 C21 H21C 109.5 . . ?
H21A C21 H21B 109.5 . . ?
H21A C21 H21C 109.5 . . ?
H21B C21 H21C 109.5 . . ?
C37 C36 H36 119.8 . . ?
C35 C36 C37 120.5(3) . . ?
C35 C36 H36 119.8 . . ?
N3 C19 H19A 109.2 . . ?
N3 C19 H19B 109.2 . . ?
N3 C19 C18 112.2(3) . . ?
H19A C19 H19B 107.9 . . ?
C18 C19 H19A 109.2 . . ?
C18 C19 H19B 109.2 . . ?
C26 C27 H27 119.8 . . ?
C26 C27 C28 120.5(4) . . ?
C28 C27 H27 119.8 . . ?
N2 C18 C19 110.5(2) . . ?
N2 C18 H18A 109.6 . . ?
N2 C18 H18B 109.6 . . ?
C19 C18 H18A 109.6 . . ?
C19 C18 H18B 109.6 . . ?
H18A C18 H18B 108.1 . . ?
C6 C5 H5 119.5 . . ?
C4 C5 C6 121.1(3) . . ?
C4 C5 H5 119.5 . . ?
C14 C13 H13A 109.5 . . ?
C14 C13 H13B 109.5 . . ?
C14 C13 H13C 109.5 . . ?
H13A C13 H13B 109.5 . . ?
H13A C13 H13C 109.5 . . ?
H13B C13 H13C 109.5 . . ?
C26 C31 H31 119.8 . . ?
C30 C31 C26 120.5(4) . . ?
C30 C31 H31 119.8 . . ?
Si1 C24 H24A 109.5 . . ?
Si1 C24 H24B 109.5 . . ?
Si1 C24 H24C 109.5 . . ?
H24A C24 H24B 109.5 . . ?
H24A C24 H24C 109.5 . . ?
H24B C24 H24C 109.5 . . ?
C7 C9 H9A 109.5 . . ?
C7 C9 H9B 109.5 . . ?
C7 C9 H9C 109.5 . . ?
H9A C9 H9B 109.5 . . ?
H9A C9 H9C 109.5 . . ?
H9B C9 H9C 109.5 . . ?
N3 C20 H20A 109.5 . . ?
N3 C20 H20B 109.5 . . ?
N3 C20 H20C 109.5 . . ?
H20A C20 H20B 109.5 . . ?
H20A C20 H20C 109.5 . . ?
H20B C20 H20C 109.5 . . ?
C31 C30 H30 120.1 . . ?
C29 C30 C31 119.9(4) . . ?
C29 C30 H30 120.1 . . ?
C2 C3 H3 119.5 . . ?
C4 C3 C2 121.1(3) . . ?
C4 C3 H3 119.5 . . ?
C7 C8 H8A 109.5 . . ?
C7 C8 H8B 109.5 . . ?
C7 C8 H8C 109.5 . . ?
H8A C8 H8B 109.5 . . ?
H8A C8 H8C 109.5 . . ?
H8B C8 H8C 109.5 . . ?
C10 C11 H11A 109.5 . . ?
C10 C11 H11B 109.5 . . ?
C10 C11 H11C 109.5 . . ?
H11A C11 H11B 109.5 . . ?
H11A C11 H11C 109.5 . . ?
H11B C11 H11C 109.5 . . ?
C30 C29 H29 119.9 . . ?
C28 C29 C30 120.3(3) . . ?
C28 C29 H29 119.9 . . ?
C5 C4 C3 119.8(3) . . ?
C5 C4 H4 120.1 . . ?
C3 C4 H4 120.1 . . ?
Si1 C25 H25A 109.5 . . ?
Si1 C25 H25B 109.5 . . ?
Si1 C25 H25C 109.5 . . ?
H25A C25 H25B 109.5 . . ?
H25A C25 H25C 109.5 . . ?
H25B C25 H25C 109.5 . . ?
C10 C12 H12A 109.5 . . ?
C10 C12 H12B 109.5 . . ?
C10 C12 H12C 109.5 . . ?
H12A C12 H12B 109.5 . . ?
H12A C12 H12C 109.5 . . ?
H12B C12 H12C 109.5 . . ?
C27 C28 H28 120.2 . . ?
C29 C28 C27 119.7(4) . . ?
C29 C28 H28 120.2 . . ?

loop_
_geom_bond_atom_site_label_1
_geom_bond_atom_site_label_2
_geom_bond_distance
_geom_bond_site_symmetry_2
_geom_bond_publ_flag
Dy1 Se1 2.9366(3) . ?
Dy1 P1 3.2767(6) . ?
Dy1 Cl1 2.5667(7) . ?
Dy1 N2 2.314(2) . ?
Dy1 N1 2.390(2) . ?
Dy1 C22 2.665(2) . ?
Dy1 N3 2.518(2) . ?
Se1 P1 2.1586(6) . ?
P1 C22 1.744(3) . ?
P1 C32 1.829(3) . ?
P1 C26 1.838(3) . ?
Si1 C22 1.870(3) . ?
Si1 C23 1.856(4) . ?
Si1 C24 1.874(4) . ?
Si1 C25 1.873(4) . ?
N2 C16 1.332(4) . ?
N2 C18 1.475(4) . ?
N1 C1 1.451(3) . ?
N1 C14 1.340(3) . ?
C22 H22 1.0000 . ?
C1 C2 1.405(4) . ?
C1 C6 1.400(4) . ?
N3 C21 1.476(4) . ?
N3 C19 1.478(4) . ?
N3 C20 1.480(4) . ?
C15 H15 0.9500 . ?
C15 C16 1.404(4) . ?
C15 C14 1.411(4) . ?
C32 C37 1.394(4) . ?
C32 C33 1.397(4) . ?
C16 C17 1.519(4) . ?
C14 C13 1.515(4) . ?
C2 C7 1.518(4) . ?
C2 C3 1.391(4) . ?
C37 H37 0.9500 . ?
C37 C36 1.390(4) . ?
C26 C27 1.381(4) . ?
C26 C31 1.390(4) . ?
C6 C10 1.519(4) . ?
C6 C5 1.392(4) . ?
C10 H10 1.0000 . ?
C10 C11 1.527(5) . ?
C10 C12 1.533(5) . ?
C23 H23A 0.9800 . ?
C23 H23B 0.9800 . ?
C23 H23C 0.9800 . ?
C35 H35 0.9500 . ?
C35 C34 1.383(5) . ?
C35 C36 1.380(5) . ?
C17 H17A 0.9800 . ?
C17 H17B 0.9800 . ?
C17 H17C 0.9800 . ?
C33 H33 0.9500 . ?
C33 C34 1.393(4) . ?
C7 H7 1.0000 . ?
C7 C9 1.532(4) . ?
C7 C8 1.522(5) . ?
C34 H34 0.9500 . ?
C21 H21A 0.9800 . ?
C21 H21B 0.9800 . ?
C21 H21C 0.9800 . ?
C36 H36 0.9500 . ?
C19 H19A 0.9900 . ?
C19 H19B 0.9900 . ?
C19 C18 1.511(5) . ?
C27 H27 0.9500 . ?
C27 C28 1.400(4) . ?
C18 H18A 0.9900 . ?
C18 H18B 0.9900 . ?
C5 H5 0.9500 . ?
C5 C4 1.371(6) . ?
C13 H13A 0.9800 . ?
C13 H13B 0.9800 . ?
C13 H13C 0.9800 . ?
C31 H31 0.9500 . ?
C31 C30 1.388(5) . ?
C24 H24A 0.9800 . ?
C24 H24B 0.9800 . ?
C24 H24C 0.9800 . ?
C9 H9A 0.9800 . ?
C9 H9B 0.9800 . ?
C9 H9C 0.9800 . ?
C20 H20A 0.9800 . ?
C20 H20B 0.9800 . ?
C20 H20C 0.9800 . ?
C30 H30 0.9500 . ?
C30 C29 1.383(8) . ?
C3 H3 0.9500 . ?
C3 C4 1.387(5) . ?
C8 H8A 0.9800 . ?
C8 H8B 0.9800 . ?
C8 H8C 0.9800 . ?
C11 H11A 0.9800 . ?
C11 H11B 0.9800 . ?
C11 H11C 0.9800 . ?
C29 H29 0.9500 . ?
C29 C28 1.378(7) . ?
C4 H4 0.9500 . ?
C25 H25A 0.9800 . ?
C25 H25B 0.9800 . ?
C25 H25C 0.9800 . ?
C12 H12A 0.9800 . ?
C12 H12B 0.9800 . ?
C12 H12C 0.9800 . ?
C28 H28 0.9500 . ?

loop_
_geom_torsion_atom_site_label_1
_geom_torsion_atom_site_label_2
_geom_torsion_atom_site_label_3
_geom_torsion_atom_site_label_4
_geom_torsion
_geom_torsion_site_symmetry_1
_geom_torsion_site_symmetry_2
_geom_torsion_site_symmetry_3
_geom_torsion_site_symmetry_4
_geom_torsion_publ_flag
Dy1 P1 C22 Si1 -119.42(18) . . . . ?
Dy1 P1 C32 C37 87.1(2) . . . . ?
Dy1 P1 C32 C33 -94.5(2) . . . . ?
Dy1 P1 C26 C27 -55.6(4) . . . . ?
Dy1 P1 C26 C31 123.1(3) . . . . ?
Dy1 N2 C16 C15 -23.0(3) . . . . ?
Dy1 N2 C16 C17 159.1(2) . . . . ?
Dy1 N2 C18 C19 1.5(3) . . . . ?
Dy1 N1 C1 C2 74.7(3) . . . . ?
Dy1 N1 C1 C6 -103.4(2) . . . . ?
Dy1 N1 C14 C15 15.8(3) . . . . ?
Dy1 N1 C14 C13 -166.2(2) . . . . ?
Dy1 N3 C19 C18 -55.0(3) . . . . ?
Se1 P1 C22 Dy1 30.42(9) . . . . ?
Se1 P1 C22 Si1 -89.01(14) . . . . ?
Se1 P1 C32 C37 23.8(2) . . . . ?
Se1 P1 C32 C33 -157.8(2) . . . . ?
Se1 P1 C26 C27 4.4(3) . . . . ?
Se1 P1 C26 C31 -176.9(3) . . . . ?
P1 C32 C37 C36 179.1(2) . . . . ?
P1 C32 C33 C34 -179.6(3) . . . . ?
P1 C26 C27 C28 178.7(3) . . . . ?
P1 C26 C31 C30 -178.2(4) . . . . ?
N1 C1 C2 C7 -1.0(4) . . . . ?
N1 C1 C2 C3 178.0(3) . . . . ?
N1 C1 C6 C10 3.7(4) . . . . ?
N1 C1 C6 C5 -178.5(3) . . . . ?
C22 P1 C32 C37 142.8(2) . . . . ?
C22 P1 C32 C33 -38.8(3) . . . . ?
C22 P1 C26 C27 -118.9(3) . . . . ?
C22 P1 C26 C31 59.8(3) . . . . ?
C1 N1 C14 C15 -166.9(2) . . . . ?
C1 N1 C14 C13 11.0(3) . . . . ?
C1 C2 C7 C9 -148.1(3) . . . . ?
C1 C2 C7 C8 86.4(4) . . . . ?
C1 C2 C3 C4 1.5(5) . . . . ?
C1 C6 C10 C11 -121.9(3) . . . . ?
C1 C6 C10 C12 115.3(3) . . . . ?
C1 C6 C5 C4 -0.3(5) . . . . ?
N3 C19 C18 N2 38.7(3) . . . . ?
C32 P1 C22 Dy1 -89.80(11) . . . . ?
C32 P1 C22 Si1 150.78(14) . . . . ?
C32 P1 C26 C27 121.3(3) . . . . ?
C32 P1 C26 C31 -60.0(3) . . . . ?
C32 C37 C36 C35 0.0(5) . . . . ?
C32 C33 C34 C35 1.1(5) . . . . ?
C16 N2 C18 C19 173.2(2) . . . . ?
C16 C15 C14 N1 18.4(4) . . . . ?
C16 C15 C14 C13 -159.7(3) . . . . ?
C14 N1 C1 C2 -102.5(3) . . . . ?
C14 N1 C1 C6 79.4(3) . . . . ?
C14 C15 C16 N2 -15.1(4) . . . . ?
C14 C15 C16 C17 163.0(3) . . . . ?
C2 C1 C6 C10 -174.3(3) . . . . ?
C2 C1 C6 C5 3.4(4) . . . . ?
C2 C3 C4 C5 1.6(6) . . . . ?
C37 C32 C33 C34 -1.2(4) . . . . ?
C26 P1 C22 Dy1 153.62(11) . . . . ?
C26 P1 C22 Si1 34.2(2) . . . . ?
C26 P1 C32 C37 -91.6(2) . . . . ?
C26 P1 C32 C33 86.8(3) . . . . ?
C26 C27 C28 C29 -0.5(7) . . . . ?
C26 C31 C30 C29 -0.6(8) . . . . ?
C6 C1 C2 C7 177.0(3) . . . . ?
C6 C1 C2 C3 -4.0(4) . . . . ?
C6 C5 C4 C3 -2.2(6) . . . . ?
C10 C6 C5 C4 177.6(3) . . . . ?
C23 Si1 C22 Dy1 -53.2(2) . . . . ?
C23 Si1 C22 P1 55.7(2) . . . . ?
C33 C32 C37 C36 0.6(4) . . . . ?
C7 C2 C3 C4 -179.6(4) . . . . ?
C34 C35 C36 C37 -0.1(5) . . . . ?
C21 N3 C19 C18 -178.8(3) . . . . ?
C36 C35 C34 C33 -0.4(5) . . . . ?
C27 C26 C31 C30 0.6(6) . . . . ?
C18 N2 C16 C15 165.7(3) . . . . ?
C18 N2 C16 C17 -12.3(4) . . . . ?
C5 C6 C10 C11 60.3(4) . . . . ?
C5 C6 C10 C12 -62.5(4) . . . . ?
C31 C26 C27 C28 0.0(6) . . . . ?
C31 C30 C29 C28 0.1(8) . . . . ?
C24 Si1 C22 Dy1 68.5(2) . . . . ?
C24 Si1 C22 P1 177.4(2) . . . . ?
C20 N3 C19 C18 61.8(3) . . . . ?
C30 C29 C28 C27 0.5(7) . . . . ?
C3 C2 C7 C9 33.0(5) . . . . ?
C3 C2 C7 C8 -92.6(4) . . . . ?
C25 Si1 C22 Dy1 -175.21(19) . . . . ?
C25 Si1 C22 P1 -66.3(2) . . . . ?

loop_
_smtbx_masks_void_nr
_smtbx_masks_void_average_x
_smtbx_masks_void_average_y
_smtbx_masks_void_average_z
_smtbx_masks_void_volume
_smtbx_masks_void_count_electrons
_smtbx_masks_void_content
1 0.000 -0.553 0.000 507.5 113.6 '1 ?'
2 -0.090 0.120 0.545 9.7 1.2 ?
3 0.090 0.880 0.455 9.7 0.8 ?
